data_7004744
loop_
_publ_author_name
'Wang, Wen-Zhen'
'Ismayilov, Rayyat Huseyn'
'Wang, Rui-Ren'
'Huang, Yi-Lin'
'Yeh, Chen-Yu'
'Lee, Gene-Hsiang'
'Peng, Shie-Ming'

_publ_section_title
;
 First stable reduced form of [Co5]+10: fine tuning of linear
 pentacobalt(ii) complexes containing delocalized metal--metal bonds
 through ligand modification
;
_journal_issue 47
_journal_name_full 'Dalton Transactions'
_journal_page_first 6808
_journal_page_last 6816
_journal_paper_doi 10.1039/b811520f
_journal_year 2008
_chemical_formula_sum 'C78 H64 Cl6 Co5 N28 O2 P'
_chemical_formula_weight 1963.89
_chemical_name_systematic
;
?
;
_space_group_IT_number 15
_symmetry_cell_setting monoclinic
_symmetry_space_group_name_Hall '-C 2yc'
_symmetry_space_group_name_H-M 'C 1 2/c 1'
_atom_sites_solution_hydrogens geom
_atom_sites_solution_primary direct
_atom_sites_solution_secondary difmap
_audit_creation_method SHELXL-97
_cell_angle_alpha 90.00
_cell_angle_beta 91.231(3)
_cell_angle_gamma 90.00
_cell_formula_units_Z 4
_cell_length_a 16.3673(7)
_cell_length_b 27.5890(14)
_cell_length_c 17.3331(8)
_cell_measurement_reflns_used total
_cell_measurement_temperature 150(2)
_cell_measurement_theta_max 25.00
_cell_measurement_theta_min 1.00
_cell_volume 7825.1(6)
_computing_cell_refinement DENZO-SMN
_computing_data_collection 'NONIUS COLLECT'
_computing_data_reduction DENZO-SMN
_computing_molecular_graphics 'Bruker SHELXTL'
_computing_publication_material 'Bruker SHELXTL'
_computing_structure_refinement 'SHELXL-97 (Sheldrick, 1997)'
_computing_structure_solution 'SHELXS-97 (Sheldrick, 1990)'
_diffrn_ambient_temperature 150(2)
_diffrn_measured_fraction_theta_full 0.990
_diffrn_measured_fraction_theta_max 0.990
_diffrn_measurement_device_type 'NONIUS KappaCCD'
_diffrn_measurement_method '\w scans'
_diffrn_radiation_monochromator graphite
_diffrn_radiation_source 'fine-focus sealed tube'
_diffrn_radiation_type MoK\a
_diffrn_radiation_wavelength 0.71073
_diffrn_reflns_av_R_equivalents 0.0357
_diffrn_reflns_av_sigmaI/netI 0.0400
_diffrn_reflns_limit_h_max 19
_diffrn_reflns_limit_h_min -19
_diffrn_reflns_limit_k_max 32
_diffrn_reflns_limit_k_min -32
_diffrn_reflns_limit_l_max 20
_diffrn_reflns_limit_l_min -20
_diffrn_reflns_number 14150
_diffrn_reflns_theta_full 25.00
_diffrn_reflns_theta_max 25.00
_diffrn_reflns_theta_min 1.45
_exptl_absorpt_coefficient_mu 1.333
_exptl_absorpt_correction_T_max 0.9868
_exptl_absorpt_correction_T_min 0.6750
_exptl_absorpt_correction_type multi-scan
_exptl_crystal_colour dark-red
_exptl_crystal_density_diffrn 1.667
_exptl_crystal_density_meas ?
_exptl_crystal_density_method 'not measured'
_exptl_crystal_description plate
_exptl_crystal_F_000 3984
_exptl_crystal_size_max 0.32
_exptl_crystal_size_mid 0.20
_exptl_crystal_size_min 0.01
_refine_diff_density_max 2.430
_refine_diff_density_min -1.731
_refine_diff_density_rms 0.140
_refine_ls_extinction_method none
_refine_ls_goodness_of_fit_ref 1.046
_refine_ls_hydrogen_treatment constr
_refine_ls_matrix_type full
_refine_ls_number_parameters 552
_refine_ls_number_reflns 6830
_refine_ls_number_restraints 5
_refine_ls_restrained_S_all 1.046
_refine_ls_R_factor_all 0.0929
_refine_ls_R_factor_gt 0.0739
_refine_ls_shift/su_max 0.006
_refine_ls_shift/su_mean 0.000
_refine_ls_structure_factor_coef Fsqd
_refine_ls_weighting_details 'calc w=1/[\s^2^(Fo^2^)+(0.1145P)^2^+95.4591P] where P=(Fo^2^+2Fc^2^)/3'
_refine_ls_weighting_scheme calc
_refine_ls_wR_factor_gt 0.2129
_refine_ls_wR_factor_ref 0.2313
_reflns_number_gt 5218
_reflns_number_total 6830
_reflns_threshold_expression >2sigma(I)
_cod_data_source_file b811520f.txt
_cod_data_source_block ic12532
_cod_depositor_comments
;
The following automatic conversions were performed:
'_symmetry_cell_setting' value 'Monoclinic' changed to 'monoclinic'
according to '/home/saulius/struct/CIF-dictionaries/cif_core.dic'
dictionary named 'cif_core.dic' version 2.4.1 from 2010-06-29.

Automatic conversion script
Id: cif_fix_enum 1527 2010-12-29 10:47:43Z saulius 

The following automatic conversions were performed:

'_exptl_crystal_density_meas' value 'not_measured' was changed to '?'
- the value is perceived as not measured.

Automatic conversion script
Id: cif_fix_values 3008 2015-01-20 13:52:24Z robertas 
;
_cod_original_sg_symbol_H-M C2/c
_cod_database_code 7004744

loop_
_symmetry_equiv_pos_as_xyz
'x, y, z'
'-x, y, -z+1/2'
'x+1/2, y+1/2, z'
'-x+1/2, y+1/2, -z+1/2'
'-x, -y, -z'
'x, -y, z-1/2'
'-x+1/2, -y+1/2, -z'
'x+1/2, -y+1/2, z-1/2'

loop_
_atom_site_label
_atom_site_type_symbol
_atom_site_fract_x
_atom_site_fract_y
_atom_site_fract_z
_atom_site_U_iso_or_equiv
_atom_site_adp_type
_atom_site_occupancy
_atom_site_symmetry_multiplicity
_atom_site_calc_flag
_atom_site_refinement_flags
_atom_site_disorder_assembly
_atom_site_disorder_group
Co1 Co 0.5000 0.03017(4) 0.7500 0.0254(3) Uani 1 2 d S . .
Co2 Co 0.5000 0.11313(4) 0.7500 0.0228(3) Uani 1 2 d S . .
Co3 Co 0.5000 0.19575(4) 0.7500 0.0213(3) Uani 1 2 d S . .
Co4 Co 0.5000 0.27819(4) 0.7500 0.0235(3) Uani 1 2 d S . .
Co5 Co 0.5000 0.36108(4) 0.7500 0.0285(3) Uani 1 2 d S . .
Cl1 Cl 0.5000 -0.05862(8) 0.7500 0.0374(5) Uani 1 2 d S . .
Cl2 Cl 0.5000 0.45111(8) 0.7500 0.0443(6) Uani 1 2 d S . .
N1 N 0.5332(3) 0.03577(18) 0.6419(3) 0.0281(11) Uani 1 1 d . . .
N2 N 0.4842(3) 0.11444(17) 0.6400(3) 0.0253(11) Uani 1 1 d . . .
N3 N 0.4499(3) 0.19607(17) 0.6472(3) 0.0244(10) Uani 1 1 d . . .
N4 N 0.4202(3) 0.27754(17) 0.6670(3) 0.0261(11) Uani 1 1 d . . .
N5 N 0.3900(3) 0.35588(19) 0.7037(3) 0.0309(12) Uani 1 1 d . . .
N6 N 0.5930(3) 0.0458(2) 0.4926(3) 0.0375(13) Uani 1 1 d . . .
N7 N 0.2341(4) 0.3501(2) 0.6347(4) 0.0452(15) Uani 1 1 d . . .
N8 N 0.6147(3) 0.03563(18) 0.7834(3) 0.0278(11) Uani 1 1 d . . .
N9 N 0.6161(3) 0.11410(17) 0.7371(3) 0.0247(10) Uani 1 1 d . . .
N10 N 0.6068(3) 0.19550(17) 0.7033(3) 0.0235(10) Uani 1 1 d . . .
N11 N 0.5862(3) 0.27703(18) 0.6762(3) 0.0255(11) Uani 1 1 d . . .
N12 N 0.5477(3) 0.35550(19) 0.6467(3) 0.0337(12) Uani 1 1 d . . .
N13 N 0.7799(3) 0.0413(2) 0.8270(3) 0.0417(14) Uani 1 1 d . . .
N14 N 0.6061(4) 0.3472(2) 0.4968(3) 0.0486(16) Uani 1 1 d . . .
C1 C 0.5757(4) 0.0003(2) 0.6063(4) 0.0327(14) Uani 1 1 d . . .
H1A H 0.5856 -0.0292 0.6333 0.039 Uiso 1 1 calc R . .
C2 C 0.6046(4) 0.0051(3) 0.5337(4) 0.0390(16) Uani 1 1 d . . .
H2A H 0.6337 -0.0211 0.5116 0.047 Uiso 1 1 calc R . .
C3 C 0.5505(4) 0.0804(2) 0.5253(3) 0.0322(14) Uani 1 1 d . . .
H3A H 0.5402 0.1092 0.4966 0.039 Uiso 1 1 calc R . .
C4 C 0.5192(4) 0.0772(2) 0.6012(3) 0.0257(12) Uani 1 1 d . . .
C5 C 0.4498(4) 0.1543(2) 0.6040(3) 0.0250(12) Uani 1 1 d . . .
C6 C 0.4130(4) 0.1546(2) 0.5309(3) 0.0304(14) Uani 1 1 d . . .
H6A H 0.4063 0.1251 0.5032 0.036 Uiso 1 1 calc R . .
C7 C 0.3866(4) 0.1972(2) 0.4986(4) 0.0334(15) Uani 1 1 d . . .
H7A H 0.3653 0.1975 0.4471 0.040 Uiso 1 1 calc R . .
C8 C 0.3906(4) 0.2399(2) 0.5405(3) 0.0308(14) Uani 1 1 d . . .
H8A H 0.3750 0.2699 0.5174 0.037 Uiso 1 1 calc R . .
C9 C 0.4180(3) 0.2381(2) 0.6171(3) 0.0251(12) Uani 1 1 d . . .
C10 C 0.3675(4) 0.3151(2) 0.6632(3) 0.0297(13) Uani 1 1 d . . .
C11 C 0.2884(4) 0.3150(2) 0.6273(4) 0.0354(15) Uani 1 1 d . . .
H11A H 0.2737 0.2880 0.5960 0.042 Uiso 1 1 calc R . .
C12 C 0.2579(5) 0.3888(3) 0.6779(4) 0.0490(19) Uani 1 1 d . . .
H12A H 0.2205 0.4147 0.6853 0.059 Uiso 1 1 calc R . .
C13 C 0.3341(5) 0.3917(2) 0.7111(4) 0.0406(16) Uani 1 1 d . . .
H13A H 0.3485 0.4197 0.7403 0.049 Uiso 1 1 calc R . .
C14 C 0.6521(4) -0.0003(2) 0.8241(3) 0.0337(14) Uani 1 1 d . . .
H14A H 0.6217 -0.0282 0.8381 0.040 Uiso 1 1 calc R . .
C15 C 0.7331(4) 0.0029(3) 0.8455(4) 0.0432(17) Uani 1 1 d . . .
H15A H 0.7572 -0.0229 0.8744 0.052 Uiso 1 1 calc R . .
C16 C 0.7434(4) 0.0764(2) 0.7885(4) 0.0366(15) Uani 1 1 d . . .
H16A H 0.7752 0.1037 0.7743 0.044 Uiso 1 1 calc R . .
C17 C 0.6592(4) 0.0761(2) 0.7668(3) 0.0266(13) Uani 1 1 d . . .
C18 C 0.6517(4) 0.1534(2) 0.7011(3) 0.0256(13) Uani 1 1 d . . .
C19 C 0.7246(4) 0.1520(2) 0.6601(4) 0.0311(14) Uani 1 1 d . . .
H19A H 0.7521 0.1221 0.6526 0.037 Uiso 1 1 calc R . .
C20 C 0.7561(4) 0.1944(2) 0.6308(4) 0.0358(15) Uani 1 1 d . . .
H20A H 0.8069 0.1941 0.6054 0.043 Uiso 1 1 calc R . .
C21 C 0.7135(4) 0.2373(2) 0.6384(4) 0.0323(14) Uani 1 1 d . . .
H21A H 0.7369 0.2669 0.6219 0.039 Uiso 1 1 calc R . .
C22 C 0.6356(4) 0.2369(2) 0.6704(3) 0.0247(12) Uani 1 1 d . . .
C23 C 0.5858(4) 0.3143(2) 0.6248(3) 0.0281(13) Uani 1 1 d . . .
C24 C 0.6145(4) 0.3121(2) 0.5482(4) 0.0361(15) Uani 1 1 d . . .
H24A H 0.6415 0.2833 0.5328 0.043 Uiso 1 1 calc R . .
C25 C 0.5677(6) 0.3876(3) 0.5212(4) 0.055(2) Uani 1 1 d . . .
H25A H 0.5606 0.4140 0.4864 0.066 Uiso 1 1 calc R . .
C26 C 0.5391(5) 0.3917(3) 0.5936(4) 0.0448(18) Uani 1 1 d . . .
H26A H 0.5122 0.4207 0.6079 0.054 Uiso 1 1 calc R . .
P1 P 0.5000 -0.24581(9) 0.7500 0.0394(6) Uani 1 2 d S . .
C27 C 0.5574(4) -0.2086(2) 0.8167(4) 0.0376(15) Uani 1 1 d . . .
C28 C 0.5995(4) -0.1684(3) 0.7885(5) 0.0437(17) Uani 1 1 d . . .
H28A H 0.5943 -0.1596 0.7356 0.052 Uiso 1 1 calc R . .
C29 C 0.6491(5) -0.1414(3) 0.8387(5) 0.0487(19) Uani 1 1 d . . .
H29A H 0.6773 -0.1139 0.8199 0.058 Uiso 1 1 calc R . .
C30 C 0.6576(4) -0.1543(3) 0.9151(5) 0.0465(19) Uani 1 1 d . . .
H30A H 0.6934 -0.1365 0.9484 0.056 Uiso 1 1 calc R . .
C31 C 0.6140(5) -0.1930(3) 0.9433(5) 0.0498(19) Uani 1 1 d . . .
H31A H 0.6177 -0.2007 0.9967 0.060 Uiso 1 1 calc R . .
C32 C 0.5650(4) -0.2208(3) 0.8943(5) 0.0452(18) Uani 1 1 d . . .
H32A H 0.5366 -0.2481 0.9137 0.054 Uiso 1 1 calc R . .
C33 C 0.5689(4) -0.2839(3) 0.6970(4) 0.0415(16) Uani 1 1 d . . .
C34 C 0.6512(4) -0.2729(3) 0.6940(4) 0.0419(16) Uani 1 1 d . . .
H34A H 0.6731 -0.2467 0.7232 0.050 Uiso 1 1 calc R . .
C35 C 0.7017(5) -0.3009(3) 0.6477(5) 0.0484(19) Uani 1 1 d . . .
H35A H 0.7584 -0.2938 0.6456 0.058 Uiso 1 1 calc R . .
C36 C 0.6700(5) -0.3381(3) 0.6058(5) 0.053(2) Uani 1 1 d . . .
H36A H 0.7046 -0.3564 0.5735 0.064 Uiso 1 1 calc R . .
C37 C 0.5893(6) -0.3497(3) 0.6093(6) 0.066(3) Uani 1 1 d . . .
H37A H 0.5685 -0.3765 0.5806 0.080 Uiso 1 1 calc R . .
C38 C 0.5373(5) -0.3229(3) 0.6542(6) 0.059(2) Uani 1 1 d . . .
H38A H 0.4809 -0.3308 0.6560 0.070 Uiso 1 1 calc R . .
Cl3 Cl 0.6814(2) 0.56205(12) 0.47800(18) 0.1014(10) Uani 1 1 d D . .
C39 C 0.6326(6) 0.5102(4) 0.4444(9) 0.087(5) Uani 0.70 1 d PD A 1
H39A H 0.6136 0.4918 0.4897 0.104 Uiso 0.70 1 d PR A 1
H39B H 0.5840 0.5193 0.4127 0.104 Uiso 0.70 1 d PR A 1
Cl4A Cl 0.6859(4) 0.4782(2) 0.3744(4) 0.0611(15) Uiso 0.35 1 d PD A 1
Cl4B Cl 0.7041(5) 0.4670(3) 0.4173(5) 0.0759(19) Uiso 0.35 1 d PD A 1
C39' C 0.6028(17) 0.5295(11) 0.5230(12) 0.082(10) Uiso 0.30 1 d PD A 2
H39C H 0.6206 0.4956 0.5154 0.098 Uiso 0.30 1 calc PR A 2
H39D H 0.5566 0.5339 0.4858 0.098 Uiso 0.30 1 calc PR A 2
Cl4' Cl 0.5512(5) 0.5253(3) 0.6117(5) 0.076(2) Uani 0.30 1 d PD A 2
O1 O 0.5793(9) 0.4247(5) 0.3171(9) 0.196(6) Uiso 1 1 d . . .
H1B H 0.6116 0.4409 0.3460 0.293 Uiso 1 1 d R . .
H1C H 0.5959 0.3976 0.3248 0.293 Uiso 1 1 d R . .

loop_
_atom_site_aniso_label
_atom_site_aniso_U_11
_atom_site_aniso_U_22
_atom_site_aniso_U_33
_atom_site_aniso_U_23
_atom_site_aniso_U_13
_atom_site_aniso_U_12
Co1 0.0324(6) 0.0247(6) 0.0191(6) 0.000 -0.0002(4) 0.000
Co2 0.0278(6) 0.0246(6) 0.0160(6) 0.000 0.0003(4) 0.000
Co3 0.0246(6) 0.0248(6) 0.0146(6) 0.000 -0.0002(4) 0.000
Co4 0.0287(6) 0.0245(6) 0.0173(6) 0.000 -0.0011(4) 0.000
Co5 0.0380(7) 0.0250(6) 0.0224(6) 0.000 -0.0012(5) 0.000
Cl1 0.0499(14) 0.0269(11) 0.0353(12) 0.000 -0.0017(10) 0.000
Cl2 0.0650(16) 0.0277(12) 0.0403(13) 0.000 0.0032(11) 0.000
N1 0.034(3) 0.025(3) 0.025(3) -0.005(2) -0.003(2) -0.001(2)
N2 0.031(3) 0.026(3) 0.019(2) -0.0026(19) 0.002(2) 0.000(2)
N3 0.025(3) 0.027(3) 0.020(2) 0.0003(19) 0.0007(19) -0.001(2)
N4 0.033(3) 0.025(3) 0.020(3) 0.0029(19) -0.001(2) 0.001(2)
N5 0.037(3) 0.031(3) 0.024(3) 0.003(2) -0.002(2) 0.002(2)
N6 0.045(3) 0.038(3) 0.030(3) -0.002(2) 0.008(2) 0.000(3)
N7 0.046(4) 0.042(3) 0.047(4) -0.002(3) -0.014(3) 0.015(3)
N8 0.035(3) 0.025(3) 0.023(3) -0.003(2) -0.004(2) 0.004(2)
N9 0.024(2) 0.030(3) 0.020(2) -0.0013(19) 0.0010(19) 0.000(2)
N10 0.025(2) 0.028(3) 0.017(2) -0.0015(19) -0.0008(19) -0.002(2)
N11 0.028(3) 0.029(3) 0.019(2) -0.001(2) 0.003(2) -0.003(2)
N12 0.046(3) 0.027(3) 0.028(3) 0.000(2) -0.002(2) -0.005(2)
N13 0.041(3) 0.039(3) 0.045(3) 0.003(3) -0.014(3) -0.001(3)
N14 0.074(5) 0.043(4) 0.029(3) 0.008(3) 0.010(3) -0.005(3)
C1 0.034(3) 0.031(3) 0.033(3) -0.004(3) 0.001(3) 0.004(3)
C2 0.047(4) 0.037(4) 0.033(4) -0.005(3) 0.008(3) 0.005(3)
C3 0.041(4) 0.035(3) 0.021(3) 0.000(3) 0.004(3) -0.002(3)
C4 0.028(3) 0.026(3) 0.023(3) -0.003(2) -0.004(2) -0.004(2)
C5 0.027(3) 0.027(3) 0.021(3) -0.001(2) 0.004(2) -0.006(2)
C6 0.035(3) 0.035(4) 0.021(3) -0.006(2) -0.002(3) -0.006(3)
C7 0.034(3) 0.047(4) 0.019(3) 0.001(3) -0.005(3) 0.001(3)
C8 0.033(3) 0.038(4) 0.021(3) 0.005(3) -0.003(2) 0.002(3)
C9 0.025(3) 0.031(3) 0.019(3) 0.005(2) 0.000(2) -0.003(2)
C10 0.036(3) 0.031(3) 0.022(3) 0.003(2) -0.001(3) 0.003(3)
C11 0.039(4) 0.033(3) 0.034(4) 0.002(3) -0.003(3) 0.004(3)
C12 0.059(5) 0.039(4) 0.048(5) 0.000(3) -0.015(4) 0.018(3)
C13 0.055(4) 0.027(3) 0.039(4) 0.002(3) -0.006(3) 0.009(3)
C14 0.048(4) 0.029(3) 0.024(3) 0.002(3) -0.001(3) 0.005(3)
C15 0.049(4) 0.039(4) 0.041(4) 0.005(3) -0.009(3) 0.007(3)
C16 0.039(4) 0.036(4) 0.035(4) -0.001(3) -0.007(3) 0.000(3)
C17 0.035(3) 0.028(3) 0.017(3) -0.005(2) 0.001(2) 0.004(2)
C18 0.032(3) 0.027(3) 0.018(3) -0.004(2) -0.002(2) -0.001(2)
C19 0.032(3) 0.034(4) 0.027(3) -0.003(3) 0.001(3) 0.002(3)
C20 0.033(3) 0.044(4) 0.030(3) 0.002(3) 0.006(3) -0.003(3)
C21 0.033(3) 0.036(4) 0.028(3) 0.002(3) 0.001(3) -0.005(3)
C22 0.026(3) 0.031(3) 0.017(3) -0.003(2) -0.001(2) -0.005(2)
C23 0.032(3) 0.027(3) 0.026(3) -0.002(2) 0.001(2) -0.005(2)
C24 0.046(4) 0.034(4) 0.028(3) 0.003(3) 0.005(3) -0.001(3)
C25 0.098(7) 0.031(4) 0.036(4) 0.007(3) 0.016(4) 0.002(4)
C26 0.071(5) 0.029(4) 0.035(4) 0.008(3) 0.003(3) 0.003(3)
P1 0.0326(13) 0.0330(13) 0.0525(16) 0.000 -0.0026(11) 0.000
C27 0.030(3) 0.030(3) 0.053(4) -0.002(3) 0.001(3) 0.005(3)
C28 0.038(4) 0.036(4) 0.056(5) 0.000(3) -0.002(3) 0.003(3)
C29 0.042(4) 0.032(4) 0.073(6) -0.011(4) 0.007(4) -0.002(3)
C30 0.038(4) 0.039(4) 0.063(5) -0.015(3) 0.000(3) 0.010(3)
C31 0.051(5) 0.047(5) 0.052(5) -0.014(4) -0.003(4) 0.012(4)
C32 0.039(4) 0.043(4) 0.054(5) -0.003(3) 0.002(3) 0.006(3)
C33 0.039(4) 0.035(4) 0.050(4) -0.002(3) -0.005(3) 0.004(3)
C34 0.046(4) 0.037(4) 0.043(4) 0.006(3) -0.005(3) 0.002(3)
C35 0.046(4) 0.044(4) 0.056(5) 0.015(4) 0.006(4) 0.009(3)
C36 0.063(5) 0.044(5) 0.054(5) 0.007(4) 0.004(4) 0.017(4)
C37 0.081(7) 0.041(5) 0.077(7) -0.021(4) -0.008(5) 0.006(4)
C38 0.047(5) 0.044(5) 0.085(7) -0.011(4) -0.001(4) 0.000(4)
Cl3 0.136(3) 0.088(2) 0.081(2) -0.0070(16) 0.0088(18) -0.0061(19)
C39 0.063(9) 0.066(9) 0.132(15) -0.013(9) 0.026(9) -0.017(7)
Cl4' 0.074(5) 0.083(6) 0.072(5) 0.017(4) -0.011(4) -0.020(4)

loop_
_atom_type_symbol
_atom_type_description
_atom_type_scat_dispersion_real
_atom_type_scat_dispersion_imag
_atom_type_scat_source
C C 0.0033 0.0016 'International Tables Vol C Tables 4.2.6.8 and 6.1.1.4'
H H 0.0000 0.0000 'International Tables Vol C Tables 4.2.6.8 and 6.1.1.4'
N N 0.0061 0.0033 'International Tables Vol C Tables 4.2.6.8 and 6.1.1.4'
P P 0.1023 0.0942 'International Tables Vol C Tables 4.2.6.8 and 6.1.1.4'
Cl Cl 0.1484 0.1585 'International Tables Vol C Tables 4.2.6.8 and 6.1.1.4'
Co Co 0.3494 0.9721 'International Tables Vol C Tables 4.2.6.8 and 6.1.1.4'
O O 0.0106 0.0060 'International Tables Vol C Tables 4.2.6.8 and 6.1.1.4'

loop_
_geom_angle_atom_site_label_1
_geom_angle_atom_site_label_2
_geom_angle_atom_site_label_3
_geom_angle
_geom_angle_site_symmetry_1
_geom_angle_site_symmetry_3
_geom_angle_publ_flag
N8 Co1 N8 171.2(3) . 2_656 ?
N8 Co1 N1 89.7(2) . 2_656 ?
N8 Co1 N1 89.6(2) 2_656 2_656 ?
N8 Co1 N1 89.6(2) . . ?
N8 Co1 N1 89.7(2) 2_656 . ?
N1 Co1 N1 171.0(3) 2_656 . ?
N8 Co1 Co2 85.59(14) . . ?
N8 Co1 Co2 85.59(15) 2_656 . ?
N1 Co1 Co2 85.50(14) 2_656 . ?
N1 Co1 Co2 85.50(14) . . ?
N8 Co1 Cl1 94.41(14) . . ?
N8 Co1 Cl1 94.41(15) 2_656 . ?
N1 Co1 Cl1 94.50(14) 2_656 . ?
N1 Co1 Cl1 94.50(14) . . ?
Co2 Co1 Cl1 180.0 . . ?
N9 Co2 N9 178.4(3) 2_656 . ?
N9 Co2 N2 89.8(2) 2_656 2_656 ?
N9 Co2 N2 90.2(2) . 2_656 ?
N9 Co2 N2 90.2(2) 2_656 . ?
N9 Co2 N2 89.8(2) . . ?
N2 Co2 N2 177.8(3) 2_656 . ?
N9 Co2 Co3 89.20(15) 2_656 . ?
N9 Co2 Co3 89.20(15) . . ?
N2 Co2 Co3 88.92(14) 2_656 . ?
N2 Co2 Co3 88.92(14) . . ?
N9 Co2 Co1 90.80(15) 2_656 . ?
N9 Co2 Co1 90.80(15) . . ?
N2 Co2 Co1 91.08(14) 2_656 . ?
N2 Co2 Co1 91.08(14) . . ?
Co3 Co2 Co1 180.0 . . ?
N10 Co3 N10 179.6(3) 2_656 . ?
N10 Co3 N3 89.0(2) 2_656 2_656 ?
N10 Co3 N3 91.0(2) . 2_656 ?
N10 Co3 N3 91.0(2) 2_656 . ?
N10 Co3 N3 89.0(2) . . ?
N3 Co3 N3 179.5(3) 2_656 . ?
N10 Co3 Co4 90.21(14) 2_656 . ?
N10 Co3 Co4 90.21(14) . . ?
N3 Co3 Co4 89.74(14) 2_656 . ?
N3 Co3 Co4 89.74(14) . . ?
N10 Co3 Co2 89.79(14) 2_656 . ?
N10 Co3 Co2 89.79(14) . . ?
N3 Co3 Co2 90.26(14) 2_656 . ?
N3 Co3 Co2 90.26(14) . . ?
Co4 Co3 Co2 180.0 . . ?
N4 Co4 N4 178.9(3) 2_656 . ?
N4 Co4 N11 89.9(2) 2_656 2_656 ?
N4 Co4 N11 90.1(2) . 2_656 ?
N4 Co4 N11 90.1(2) 2_656 . ?
N4 Co4 N11 89.9(2) . . ?
N11 Co4 N11 178.1(3) 2_656 . ?
N4 Co4 Co3 89.46(15) 2_656 . ?
N4 Co4 Co3 89.46(15) . . ?
N11 Co4 Co3 89.04(15) 2_656 . ?
N11 Co4 Co3 89.04(15) . . ?
N4 Co4 Co5 90.54(15) 2_656 . ?
N4 Co4 Co5 90.54(15) . . ?
N11 Co4 Co5 90.96(15) 2_656 . ?
N11 Co4 Co5 90.96(15) . . ?
Co3 Co4 Co5 180.0 . . ?
N5 Co5 N5 171.6(3) 2_656 . ?
N5 Co5 N12 90.0(2) 2_656 2_656 ?
N5 Co5 N12 89.3(2) . 2_656 ?
N5 Co5 N12 89.3(2) 2_656 . ?
N5 Co5 N12 90.0(2) . . ?
N12 Co5 N12 171.1(3) 2_656 . ?
N5 Co5 Co4 85.81(16) 2_656 . ?
N5 Co5 Co4 85.81(16) . . ?
N12 Co5 Co4 85.53(15) 2_656 . ?
N12 Co5 Co4 85.53(15) . . ?
N5 Co5 Cl2 94.19(16) 2_656 . ?
N5 Co5 Cl2 94.19(16) . . ?
N12 Co5 Cl2 94.47(15) 2_656 . ?
N12 Co5 Cl2 94.47(15) . . ?
Co4 Co5 Cl2 180.0 . . ?
C1 N1 C4 117.0(5) . . ?
C1 N1 Co1 122.0(4) . . ?
C4 N1 Co1 120.8(4) . . ?
C4 N2 C5 123.4(5) . . ?
C4 N2 Co2 115.4(4) . . ?
C5 N2 Co2 120.6(4) . . ?
C9 N3 C5 120.5(5) . . ?
C9 N3 Co3 120.1(4) . . ?
C5 N3 Co3 119.4(4) . . ?
C10 N4 C9 124.3(5) . . ?
C10 N4 Co4 116.9(4) . . ?
C9 N4 Co4 118.7(4) . . ?
C13 N5 C10 118.2(6) . . ?
C13 N5 Co5 121.6(5) . . ?
C10 N5 Co5 120.2(4) . . ?
C3 N6 C2 116.6(6) . . ?
C11 N7 C12 116.4(6) . . ?
C14 N8 C17 118.1(5) . . ?
C14 N8 Co1 121.1(4) . . ?
C17 N8 Co1 120.8(4) . . ?
C17 N9 C18 123.7(5) . . ?
C17 N9 Co2 116.9(4) . . ?
C18 N9 Co2 119.4(4) . . ?
C22 N10 C18 120.4(5) . . ?
C22 N10 Co3 119.5(4) . . ?
C18 N10 Co3 120.0(4) . . ?
C23 N11 C22 123.7(5) . . ?
C23 N11 Co4 115.5(4) . . ?
C22 N11 Co4 120.1(4) . . ?
C23 N12 C26 117.8(6) . . ?
C23 N12 Co5 120.9(4) . . ?
C26 N12 Co5 121.2(5) . . ?
C16 N13 C15 116.5(6) . . ?
C24 N14 C25 115.9(6) . . ?
N1 C1 C2 122.9(6) . . ?
N6 C2 C1 121.6(6) . . ?
N6 C3 C4 123.8(6) . . ?
N1 C4 N2 116.5(5) . . ?
N1 C4 C3 118.1(5) . . ?
N2 C4 C3 125.0(5) . . ?
N3 C5 N2 115.3(5) . . ?
N3 C5 C6 119.1(5) . . ?
N2 C5 C6 125.6(5) . . ?
C7 C6 C5 120.3(6) . . ?
C6 C7 C8 120.4(6) . . ?
C7 C8 C9 118.6(6) . . ?
N3 C9 N4 114.9(5) . . ?
N3 C9 C8 120.4(5) . . ?
N4 C9 C8 124.6(5) . . ?
N4 C10 N5 116.2(5) . . ?
N4 C10 C11 126.5(6) . . ?
N5 C10 C11 117.0(6) . . ?
N7 C11 C10 124.3(6) . . ?
N7 C12 C13 121.8(7) . . ?
N5 C13 C12 122.1(7) . . ?
N8 C14 C15 121.1(6) . . ?
N13 C15 C14 122.4(6) . . ?
N13 C16 C17 123.9(6) . . ?
N9 C17 N8 115.8(5) . . ?
N9 C17 C16 126.1(6) . . ?
N8 C17 C16 117.8(5) . . ?
N10 C18 N9 114.7(5) . . ?
N10 C18 C19 119.9(5) . . ?
N9 C18 C19 125.3(5) . . ?
C20 C19 C18 119.4(6) . . ?
C19 C20 C21 119.9(6) . . ?
C20 C21 C22 119.7(6) . . ?
N10 C22 N11 115.8(5) . . ?
N10 C22 C21 119.8(5) . . ?
N11 C22 C21 124.3(5) . . ?
N12 C23 N11 116.5(5) . . ?
N12 C23 C24 117.5(6) . . ?
N11 C23 C24 125.7(6) . . ?
N14 C24 C23 124.6(6) . . ?
N14 C25 C26 122.1(7) . . ?
C25 C26 N12 122.1(7) . . ?
C27 P1 C27 110.3(5) . 2_656 ?
C27 P1 C33 109.2(3) . 2_656 ?
C27 P1 C33 109.6(3) 2_656 2_656 ?
C27 P1 C33 109.6(3) . . ?
C27 P1 C33 109.2(3) 2_656 . ?
C33 P1 C33 108.9(5) 2_656 . ?
C32 C27 C28 119.8(7) . . ?
C32 C27 P1 121.3(5) . . ?
C28 C27 P1 118.8(6) . . ?
C29 C28 C27 119.3(7) . . ?
C30 C29 C28 120.6(7) . . ?
C29 C30 C31 119.9(7) . . ?
C30 C31 C32 120.4(8) . . ?
C31 C32 C27 119.8(7) . . ?
C34 C33 C38 119.9(7) . . ?
C34 C33 P1 120.7(6) . . ?
C38 C33 P1 119.3(6) . . ?
C33 C34 C35 119.3(7) . . ?
C36 C35 C34 120.1(8) . . ?
C35 C36 C37 121.0(8) . . ?
C36 C37 C38 120.6(8) . . ?
C37 C38 C33 119.1(8) . . ?
C39 Cl3 C39' 52.6(8) . . ?
Cl3 C39 Cl4B 110.3(6) . . ?
Cl3 C39 Cl4A 114.6(6) . . ?
Cl4B C39 Cl4A 28.3(3) . . ?
Cl4B Cl4A C39 75.4(7) . . ?
Cl4A Cl4B C39 76.3(7) . . ?
Cl3 C39' Cl4' 141.4(14) . . ?

loop_
_geom_bond_atom_site_label_1
_geom_bond_atom_site_label_2
_geom_bond_distance
_geom_bond_site_symmetry_2
_geom_bond_publ_flag
Co1 N8 1.958(5) . ?
Co1 N8 1.958(5) 2_656 ?
Co1 N1 1.969(5) 2_656 ?
Co1 N1 1.969(5) . ?
Co1 Co2 2.2888(15) . ?
Co1 Cl1 2.450(2) . ?
Co2 N9 1.918(5) 2_656 ?
Co2 N9 1.918(5) . ?
Co2 N2 1.918(5) 2_656 ?
Co2 N2 1.918(5) . ?
Co2 Co3 2.2793(15) . ?
Co3 N10 1.943(5) 2_656 ?
Co3 N10 1.943(5) . ?
Co3 N3 1.946(5) 2_656 ?
Co3 N3 1.946(5) . ?
Co3 Co4 2.2745(15) . ?
Co4 N4 1.923(5) 2_656 ?
Co4 N4 1.923(5) . ?
Co4 N11 1.924(5) 2_656 ?
Co4 N11 1.924(5) . ?
Co4 Co5 2.2867(15) . ?
Co5 N5 1.961(5) 2_656 ?
Co5 N5 1.961(5) . ?
Co5 N12 1.974(5) 2_656 ?
Co5 N12 1.974(5) . ?
Co5 Cl2 2.484(3) . ?
N1 C1 1.355(8) . ?
N1 C4 1.359(8) . ?
N2 C4 1.362(8) . ?
N2 C5 1.379(8) . ?
N3 C9 1.370(7) . ?
N3 C5 1.373(7) . ?
N4 C10 1.347(8) . ?
N4 C9 1.390(8) . ?
N5 C13 1.354(9) . ?
N5 C10 1.372(8) . ?
N6 C3 1.315(8) . ?
N6 C2 1.342(9) . ?
N7 C11 1.322(9) . ?
N7 C12 1.358(10) . ?
N8 C14 1.356(8) . ?
N8 C17 1.367(8) . ?
N9 C17 1.358(8) . ?
N9 C18 1.385(8) . ?
N10 C22 1.364(7) . ?
N10 C18 1.376(7) . ?
N11 C23 1.360(8) . ?
N11 C22 1.377(8) . ?
N12 C23 1.355(8) . ?
N12 C26 1.363(8) . ?
N13 C16 1.313(9) . ?
N13 C15 1.351(9) . ?
N14 C24 1.321(9) . ?
N14 C25 1.352(10) . ?
C1 C2 1.361(9) . ?
C3 C4 1.425(8) . ?
C5 C6 1.392(8) . ?
C6 C7 1.368(9) . ?
C7 C8 1.385(9) . ?
C8 C9 1.394(8) . ?
C10 C11 1.425(9) . ?
C12 C13 1.365(10) . ?
C14 C15 1.372(10) . ?
C16 C17 1.422(9) . ?
C18 C19 1.402(9) . ?
C19 C20 1.380(9) . ?
C20 C21 1.381(9) . ?
C21 C22 1.402(9) . ?
C23 C24 1.419(9) . ?
C25 C26 1.354(10) . ?
P1 C27 1.797(7) . ?
P1 C27 1.797(7) 2_656 ?
P1 C33 1.807(7) 2_656 ?
P1 C33 1.807(7) . ?
C27 C32 1.389(11) . ?
C27 C28 1.400(10) . ?
C28 C29 1.393(11) . ?
C29 C30 1.375(12) . ?
C30 C31 1.381(11) . ?
C31 C32 1.388(11) . ?
C33 C34 1.382(10) . ?
C33 C38 1.399(11) . ?
C34 C35 1.397(11) . ?
C35 C36 1.355(12) . ?
C36 C37 1.362(13) . ?
C37 C38 1.380(12) . ?
Cl3 C39 1.734(8) . ?
Cl3 C39' 1.766(10) . ?
C39 Cl4B 1.741(8) . ?
C39 Cl4A 1.749(8) . ?
Cl4A Cl4B 0.853(8) . ?
C39' Cl4' 1.773(10) . ?
